data_1547097
loop_
_publ_author_name
'Chaudhari, Moreshwar B.'
'Sutar, Yogesh'
'Malpathak, Shreyas'
'Hazra, Anirban'
'Gnanaprakasam, Boopathy'

_publ_section_title
;
 Transition-Metal-Free C-H Hydroxylation of Carbonyl Compounds.
;
_journal_issue 13
_journal_name_full 'Organic letters'
_journal_page_first 3628
_journal_page_last 3631
_journal_paper_doi 10.1021/acs.orglett.7b01616
_journal_volume 19
_journal_year 2017
_chemical_formula_sum 'C17 H16 O2'
_chemical_formula_weight 252.30
_space_group_crystal_system monoclinic
_space_group_IT_number 14
_space_group_name_Hall '-P 2yn'
_space_group_name_H-M_alt 'P 1 21/n 1'
_symmetry_space_group_name_Hall '-P 2yn'
_symmetry_space_group_name_H-M 'P 1 21/n 1'
_atom_sites_solution_hydrogens geom
_audit_creation_method SHELXL-2014/7
_cell_angle_alpha 90
_cell_angle_beta 101.136(8)
_cell_angle_gamma 90
_cell_formula_units_Z 4
_cell_length_a 12.241(4)
_cell_length_b 5.7694(18)
_cell_length_c 18.543(6)
_cell_measurement_reflns_used 3505
_cell_measurement_temperature 100(2)
_cell_measurement_theta_max 27.45
_cell_measurement_theta_min 3.39
_cell_volume 1284.9(7)
_computing_structure_refinement 'SHELXL-2014/7 (Sheldrick, 2014)'
_diffrn_ambient_temperature 100(2)
_diffrn_measured_fraction_theta_full 0.996
_diffrn_measured_fraction_theta_max 0.994
_diffrn_measurement_device_type 'Bruker APEX-II CCD'
_diffrn_measurement_method '\f and \w scans'
_diffrn_radiation_type MoK\a
_diffrn_radiation_wavelength 0.71073
_diffrn_reflns_av_R_equivalents 0.0646
_diffrn_reflns_av_unetI/netI 0.0448
_diffrn_reflns_Laue_measured_fraction_full 0.996
_diffrn_reflns_Laue_measured_fraction_max 0.994
_diffrn_reflns_limit_h_max 16
_diffrn_reflns_limit_h_min -13
_diffrn_reflns_limit_k_max 7
_diffrn_reflns_limit_k_min -7
_diffrn_reflns_limit_l_max 24
_diffrn_reflns_limit_l_min -24
_diffrn_reflns_number 20968
_diffrn_reflns_point_group_measured_fraction_full 0.996
_diffrn_reflns_point_group_measured_fraction_max 0.994
_diffrn_reflns_theta_full 25.242
_diffrn_reflns_theta_max 28.409
_diffrn_reflns_theta_min 1.842
_diffrn_source 'sealed tube'
_exptl_absorpt_coefficient_mu 0.084
_exptl_absorpt_correction_T_max 0.993
_exptl_absorpt_correction_T_min 0.990
_exptl_absorpt_correction_type multi-scan
_exptl_absorpt_process_details 'multi-scan absorption correction'
_exptl_crystal_colour colourless
_exptl_crystal_density_diffrn 1.304
_exptl_crystal_density_method 'not measured'
_exptl_crystal_description needle
_exptl_crystal_F_000 536
_exptl_crystal_size_max 0.12
_exptl_crystal_size_mid 0.10
_exptl_crystal_size_min 0.08
_refine_diff_density_max 0.729
_refine_diff_density_min -0.512
_refine_diff_density_rms 0.141
_refine_ls_extinction_coef 0.031(9)
_refine_ls_extinction_expression Fc^*^=kFc[1+0.001xFc^2^\l^3^/sin(2\q)]^-1/4^
_refine_ls_extinction_method 'SHELXL-2014/7 (Sheldrick 2014'
_refine_ls_goodness_of_fit_ref 1.175
_refine_ls_hydrogen_treatment constr
_refine_ls_matrix_type full
_refine_ls_number_parameters 174
_refine_ls_number_reflns 3211
_refine_ls_number_restraints 0
_refine_ls_restrained_S_all 1.175
_refine_ls_R_factor_all 0.1276
_refine_ls_R_factor_gt 0.1097
_refine_ls_shift/su_max 0.000
_refine_ls_shift/su_mean 0.000
_refine_ls_structure_factor_coef Fsqd
_refine_ls_weighting_details 'w=1/[\s^2^(Fo^2^)+(0.1590P)^2^+8.8223P] where P=(Fo^2^+2Fc^2^)/3'
_refine_ls_weighting_scheme calc
_refine_ls_wR_factor_gt 0.3820
_refine_ls_wR_factor_ref 0.3919
_reflns_Friedel_coverage 0.000
_reflns_number_gt 2499
_reflns_number_total 3211
_reflns_threshold_expression 'I > 2\s(I)'
_cod_data_source_file ol7b01616_si_002.cif
_cod_data_source_block Compound2a
_cod_database_code 1547097
_shelx_shelxl_version_number 2014/7
_shelx_space_group_comment
;
The symmetry employed for this shelxl refinement is uniquely defined
by the following loop, which should always be used as a source of
symmetry information in preference to the above space-group names.
They are only intended as comments.
;

loop_
_space_group_symop_operation_xyz
'x, y, z'
'-x+1/2, y+1/2, -z+1/2'
'-x, -y, -z'
'x-1/2, -y-1/2, z-1/2'

loop_
_atom_site_label
_atom_site_type_symbol
_atom_site_fract_x
_atom_site_fract_y
_atom_site_fract_z
_atom_site_U_iso_or_equiv
_atom_site_adp_type
_atom_site_occupancy
_atom_site_site_symmetry_order
_atom_site_calc_flag
_atom_site_refinement_flags_posn
_atom_site_refinement_flags_adp
O1 O 0.0989(3) -0.0109(6) 0.11373(19) 0.0214(8) Uani 1 1 d . .
H21 H 0.0411 -0.0430 0.0850 0.032 Uiso 1 1 calc R U
O2 O 0.1124(3) 0.1114(6) -0.02548(18) 0.0244(9) Uani 1 1 d . .
C1 C -0.1015(4) 0.4195(9) 0.2983(2) 0.0212(10) Uani 1 1 d . .
H20 H -0.1312 0.4269 0.3408 0.025 Uiso 1 1 calc R U
C2 C -0.0318(4) 0.5935(9) 0.2821(3) 0.0206(10) Uani 1 1 d . .
H15 H -0.0147 0.7187 0.3138 0.025 Uiso 1 1 calc R U
C3 C 0.0125(4) 0.5814(8) 0.2185(2) 0.0179(9) Uani 1 1 d . .
H3 H 0.0595 0.6984 0.2082 0.021 Uiso 1 1 calc R U
C4 C -0.0126(4) 0.3964(8) 0.1701(2) 0.0172(9) Uani 1 1 d . .
C5 C 0.0325(4) 0.3885(8) 0.0994(2) 0.0158(9) Uani 1 1 d . .
H11 H 0.0565 0.5431 0.0889 0.019 Uiso 1 1 calc R U
H12 H -0.0274 0.3446 0.0594 0.019 Uiso 1 1 calc R U
C6 C 0.1307(4) 0.2192(8) 0.1009(2) 0.0170(9) Uani 1 1 d . .
C7 C 0.1617(4) 0.2335(8) 0.0243(2) 0.0168(9) Uani 1 1 d . .
C8 C 0.2460(4) 0.4035(8) 0.0120(2) 0.0174(9) Uani 1 1 d . .
C9 C 0.3044(4) 0.5364(9) 0.0701(3) 0.0202(10) Uani 1 1 d . .
C10 C 0.3812(5) 0.6984(11) 0.0544(3) 0.0323(13) Uani 1 1 d . .
H4 H 0.4206 0.7894 0.0920 0.039 Uiso 1 1 calc R U
C11 C 0.3997(6) 0.7257(12) -0.0169(3) 0.0409(16) Uani 1 1 d . .
H2 H 0.4519 0.8329 -0.0263 0.049 Uiso 1 1 calc R U
C12 C 0.2324(4) 0.2745(8) 0.1597(2) 0.0191(10) Uani 1 1 d . .
H9 H 0.2879 0.1545 0.1598 0.023 Uiso 1 1 calc R U
H10 H 0.2112 0.2743 0.2075 0.023 Uiso 1 1 calc R U
C13 C 0.2831(4) 0.5097(9) 0.1470(2) 0.0199(10) Uani 1 1 d . .
H7 H 0.2331 0.6316 0.1564 0.024 Uiso 1 1 calc R U
H8 H 0.3528 0.5281 0.1818 0.024 Uiso 1 1 calc R U
C14 C 0.2648(4) 0.4326(9) -0.0598(3) 0.0222(10) Uani 1 1 d . .
H6 H 0.2260 0.3427 -0.0979 0.027 Uiso 1 1 calc R U
C15 C 0.3407(5) 0.5939(11) -0.0738(3) 0.0336(13) Uani 1 1 d . .
H5 H 0.3524 0.6146 -0.1215 0.040 Uiso 1 1 calc R U
C16 C -0.0818(4) 0.2219(9) 0.1865(3) 0.0209(10) Uani 1 1 d . .
H14 H -0.0985 0.0959 0.1550 0.025 Uiso 1 1 calc R U
C17 C -0.1264(4) 0.2348(8) 0.2503(3) 0.0197(10) Uani 1 1 d . .
H13 H -0.1733 0.1178 0.2607 0.024 Uiso 1 1 calc R U

loop_
_atom_site_aniso_label
_atom_site_aniso_U_11
_atom_site_aniso_U_22
_atom_site_aniso_U_33
_atom_site_aniso_U_23
_atom_site_aniso_U_13
_atom_site_aniso_U_12
O1 0.0267(18) 0.0115(16) 0.0270(18) 0.0038(13) 0.0077(14) -0.0016(13)
O2 0.0286(18) 0.0248(19) 0.0212(16) -0.0072(14) 0.0082(14) -0.0101(15)
C1 0.019(2) 0.029(3) 0.017(2) 0.0019(18) 0.0064(16) 0.0025(19)
C2 0.021(2) 0.021(2) 0.021(2) -0.0033(18) 0.0071(17) 0.0029(18)
C3 0.017(2) 0.016(2) 0.022(2) 0.0003(17) 0.0072(16) -0.0012(17)
C4 0.017(2) 0.019(2) 0.0155(19) 0.0024(16) 0.0035(15) 0.0013(17)
C5 0.018(2) 0.014(2) 0.0154(19) 0.0018(16) 0.0035(15) 0.0025(16)
C6 0.020(2) 0.013(2) 0.019(2) 0.0026(16) 0.0063(16) -0.0003(16)
C7 0.018(2) 0.014(2) 0.019(2) 0.0000(16) 0.0053(16) 0.0024(16)
C8 0.0156(19) 0.019(2) 0.019(2) -0.0017(17) 0.0048(16) 0.0004(17)
C9 0.019(2) 0.020(2) 0.022(2) -0.0029(18) 0.0056(17) -0.0021(18)
C10 0.032(3) 0.039(3) 0.028(3) -0.009(2) 0.009(2) -0.021(2)
C11 0.044(3) 0.049(4) 0.035(3) -0.009(3) 0.020(3) -0.030(3)
C12 0.020(2) 0.020(2) 0.0179(19) 0.0034(17) 0.0057(16) 0.0037(17)
C13 0.019(2) 0.024(2) 0.017(2) -0.0036(17) 0.0026(16) -0.0021(18)
C14 0.021(2) 0.027(2) 0.019(2) -0.0035(18) 0.0055(17) -0.0027(19)
C15 0.040(3) 0.042(3) 0.023(2) -0.002(2) 0.015(2) -0.016(3)
C16 0.021(2) 0.021(2) 0.021(2) -0.0005(18) 0.0044(17) -0.0015(18)
C17 0.018(2) 0.018(2) 0.025(2) 0.0037(18) 0.0098(17) -0.0040(17)

loop_
_atom_type_symbol
_atom_type_description
_atom_type_scat_dispersion_real
_atom_type_scat_dispersion_imag
_atom_type_scat_source
C C 0.0033 0.0016 'International Tables Vol C Tables 4.2.6.8 and 6.1.1.4'
H H 0.0000 0.0000 'International Tables Vol C Tables 4.2.6.8 and 6.1.1.4'
O O 0.0106 0.0060 'International Tables Vol C Tables 4.2.6.8 and 6.1.1.4'

loop_
_geom_angle_atom_site_label_1
_geom_angle_atom_site_label_2
_geom_angle_atom_site_label_3
_geom_angle
C6 O1 H21 109.5
C17 C1 C2 119.1(4)
C17 C1 H20 120.5
C2 C1 H20 120.5
C1 C2 C3 120.3(4)
C1 C2 H15 119.9
C3 C2 H15 119.9
C4 C3 C2 120.8(4)
C4 C3 H3 119.6
C2 C3 H3 119.6
C16 C4 C3 119.0(4)
C16 C4 C5 120.5(4)
C3 C4 C5 120.5(4)
C4 C5 C6 114.5(4)
C4 C5 H11 108.6
C6 C5 H11 108.6
C4 C5 H12 108.6
C6 C5 H12 108.6
H11 C5 H12 107.6
O1 C6 C12 106.8(4)
O1 C6 C7 109.2(4)
C12 C6 C7 109.6(4)
O1 C6 C5 111.0(4)
C12 C6 C5 114.0(4)
C7 C6 C5 106.2(3)
O2 C7 C8 121.6(4)
O2 C7 C6 119.4(4)
C8 C7 C6 118.9(4)
C9 C8 C14 120.7(4)
C9 C8 C7 120.9(4)
C14 C8 C7 118.4(4)
C10 C9 C8 118.1(4)
C10 C9 C13 120.8(4)
C8 C9 C13 121.0(4)
C11 C10 C9 120.9(5)
C11 C10 H4 119.6
C9 C10 H4 119.6
C15 C11 C10 120.4(5)
C15 C11 H2 119.8
C10 C11 H2 119.8
C6 C12 C13 112.1(4)
C6 C12 H9 109.2
C13 C12 H9 109.2
C6 C12 H10 109.2
C13 C12 H10 109.2
H9 C12 H10 107.9
C9 C13 C12 112.7(4)
C9 C13 H7 109.1
C12 C13 H7 109.1
C9 C13 H8 109.1
C12 C13 H8 109.1
H7 C13 H8 107.8
C15 C14 C8 120.1(5)
C15 C14 H6 120.0
C8 C14 H6 120.0
C14 C15 C11 119.9(5)
C14 C15 H5 120.0
C11 C15 H5 120.0
C4 C16 C17 120.1(4)
C4 C16 H14 119.9
C17 C16 H14 119.9
C1 C17 C16 120.8(4)
C1 C17 H13 119.6
C16 C17 H13 119.6

loop_
_geom_bond_atom_site_label_1
_geom_bond_atom_site_label_2
_geom_bond_distance
O1 C6 1.417(5)
O1 H21 0.8200
O2 C7 1.225(6)
C1 C17 1.383(7)
C1 C2 1.388(7)
C1 H20 0.9300
C2 C3 1.392(6)
C2 H15 0.9300
C3 C4 1.390(6)
C3 H3 0.9300
C4 C16 1.387(6)
C4 C5 1.519(6)
C5 C6 1.545(6)
C5 H11 0.9700
C5 H12 0.9700
C6 C12 1.521(6)
C6 C7 1.542(6)
C7 C8 1.473(6)
C8 C9 1.401(6)
C8 C14 1.405(6)
C9 C10 1.396(7)
C9 C13 1.508(6)
C10 C11 1.391(8)
C10 H4 0.9300
C11 C15 1.385(8)
C11 H2 0.9300
C12 C13 1.529(7)
C12 H9 0.9700
C12 H10 0.9700
C13 H7 0.9700
C13 H8 0.9700
C14 C15 1.374(7)
C14 H6 0.9300
C15 H5 0.9300
C16 C17 1.398(6)
C16 H14 0.9300
C17 H13 0.9300

loop_
_geom_hbond_atom_site_label_D
_geom_hbond_atom_site_label_H
_geom_hbond_atom_site_label_A
_geom_hbond_distance_DH
_geom_hbond_distance_HA
_geom_hbond_distance_DA
_geom_hbond_angle_DHA
_geom_hbond_site_symmetry_A
C5 H11 O1 0.97 2.65 3.557(6) 156.3 1_565
O1 H21 O2 0.82 2.03 2.840(5) 172.1 3
C5 H11 O1 0.97 2.65 3.557(6) 156.3 1_565
O1 H21 O2 0.82 2.03 2.840(5) 172.1 3
C5 H11 O1 0.97 2.65 3.557(6) 156.3 1_565
O1 H21 O2 0.82 2.03 2.840(5) 172.1 3
O1 H21 O2 0.82 2.03 2.840(5) 172.1 3
C5 H11 O1 0.97 2.65 3.557(6) 156.3 1_565
O1 H21 O2 0.82 2.03 2.840(5) 172.1 3
C5 H11 O1 0.97 2.65 3.557(6) 156.3 1_565
O1 H21 O2 0.82 2.03 2.840(5) 172.1 3
C5 H11 O1 0.97 2.65 3.557(6) 156.3 1_565

loop_
_geom_torsion_atom_site_label_1
_geom_torsion_atom_site_label_2
_geom_torsion_atom_site_label_3
_geom_torsion_atom_site_label_4
_geom_torsion
C17 C1 C2 C3 -0.2(7)
C1 C2 C3 C4 0.4(7)
C2 C3 C4 C16 -0.7(7)
C2 C3 C4 C5 177.7(4)
C16 C4 C5 C6 -77.7(5)
C3 C4 C5 C6 103.9(5)
C4 C5 C6 O1 60.2(5)
C4 C5 C6 C12 -60.5(5)
C4 C5 C6 C7 178.8(4)
O1 C6 C7 O2 33.5(6)
C12 C6 C7 O2 150.2(4)
C5 C6 C7 O2 -86.2(5)
O1 C6 C7 C8 -149.8(4)
C12 C6 C7 C8 -33.1(5)
C5 C6 C7 C8 90.5(5)
O2 C7 C8 C9 -177.8(4)
C6 C7 C8 C9 5.6(6)
O2 C7 C8 C14 3.4(7)
C6 C7 C8 C14 -173.2(4)
C14 C8 C9 C10 0.3(7)
C7 C8 C9 C10 -178.5(5)
C14 C8 C9 C13 178.8(4)
C7 C8 C9 C13 0.0(7)
C8 C9 C10 C11 -0.5(9)
C13 C9 C10 C11 -179.0(6)
C9 C10 C11 C15 0.9(11)
O1 C6 C12 C13 173.7(4)
C7 C6 C12 C13 55.5(5)
C5 C6 C12 C13 -63.3(5)
C10 C9 C13 C12 -158.8(5)
C8 C9 C13 C12 22.8(6)
C6 C12 C13 C9 -51.3(5)
C9 C8 C14 C15 -0.5(8)
C7 C8 C14 C15 178.3(5)
C8 C14 C15 C11 0.9(9)
C10 C11 C15 C14 -1.1(11)
C3 C4 C16 C17 0.9(7)
C5 C4 C16 C17 -177.6(4)
C2 C1 C17 C16 0.3(7)
C4 C16 C17 C1 -0.7(7)
